data_2209888
loop_
_publ_author_name
'Pickardt, Joachim'
'von Chrzanowski, Lars'
'Borowski, Marina'

_publ_section_title
;
 1,2,4,6-Tetrathiacycloheptane
;
_journal_coeditor_code HK2082
_journal_issue 8
_journal_name_full 'Acta Crystallographica Section E'
_journal_page_first o3401
_journal_page_last o3402
_journal_paper_doi 10.1107/S1600536806026973
_journal_volume 62
_journal_year 2006
_chemical_formula_iupac 'C3 H6 S4'
_chemical_formula_moiety 'C3 H6 S4'
_chemical_formula_sum 'C3 H6 S4'
_chemical_formula_weight 170.32
_chemical_name_systematic
;
1,2,4,6-tetrathiacycloheptane
;
_space_group_IT_number 14
_symmetry_cell_setting monoclinic
_symmetry_space_group_name_Hall '-P 2yn'
_symmetry_space_group_name_H-M 'P 1 21/n 1'
_atom_sites_solution_hydrogens geom
_atom_sites_solution_primary direct
_atom_sites_solution_secondary difmap
_cell_angle_alpha 90.00
_cell_angle_beta 105.9630(10)
_cell_angle_gamma 90.00
_cell_formula_units_Z 4
_cell_length_a 11.1285(4)
_cell_length_b 5.2653(2)
_cell_length_c 11.7399(4)
_cell_measurement_reflns_used 3865
_cell_measurement_temperature 294(2)
_cell_measurement_theta_max 30.0
_cell_measurement_theta_min 2.5
_cell_volume 661.37(4)
_computing_cell_refinement SMART
_computing_data_collection 'SMART (Bruker, 1998)'
_computing_data_reduction SAINT
_computing_molecular_graphics 'DIAMOND (Brandenburg, 1996)'
_computing_publication_material SHELXL97
_computing_structure_refinement 'SHELXL97 (Sheldrick, 1997)'
_computing_structure_solution 'SHELXS97 (Sheldrick, 1997)'
_diffrn_ambient_temperature 294(2)
_diffrn_measured_fraction_theta_full 0.992
_diffrn_measured_fraction_theta_max 0.992
_diffrn_measurement_device_type 'Siemens SMART CCD area-detector'
_diffrn_measurement_method \w
_diffrn_radiation_monochromator graphite
_diffrn_radiation_source 'fine-focus sealed tube'
_diffrn_radiation_type MoK\a
_diffrn_radiation_wavelength 0.71073
_diffrn_reflns_av_R_equivalents 0.0895
_diffrn_reflns_av_sigmaI/netI 0.0635
_diffrn_reflns_limit_h_max 15
_diffrn_reflns_limit_h_min -12
_diffrn_reflns_limit_k_max 7
_diffrn_reflns_limit_k_min -7
_diffrn_reflns_limit_l_max 11
_diffrn_reflns_limit_l_min -16
_diffrn_reflns_number 5831
_diffrn_reflns_theta_full 30.58
_diffrn_reflns_theta_max 30.58
_diffrn_reflns_theta_min 2.23
_diffrn_standards_number 0
_exptl_absorpt_coefficient_mu 1.310
_exptl_absorpt_correction_type none
_exptl_crystal_colour colorless
_exptl_crystal_density_diffrn 1.711
_exptl_crystal_density_method 'not measured'
_exptl_crystal_description prism
_exptl_crystal_F_000 352
_exptl_crystal_size_max 0.20
_exptl_crystal_size_mid 0.18
_exptl_crystal_size_min 0.15
_refine_diff_density_max 0.612
_refine_diff_density_min -0.636
_refine_ls_extinction_method none
_refine_ls_goodness_of_fit_ref 1.464
_refine_ls_hydrogen_treatment constr
_refine_ls_matrix_type full
_refine_ls_number_parameters 64
_refine_ls_number_reflns 2018
_refine_ls_number_restraints 0
_refine_ls_restrained_S_all 1.464
_refine_ls_R_factor_all 0.0932
_refine_ls_R_factor_gt 0.0658
_refine_ls_shift/su_max 0.000
_refine_ls_shift/su_mean 0.000
_refine_ls_structure_factor_coef Fsqd
_refine_ls_weighting_details 'calc w=1/[\s^2^(Fo^2^)+(0.0288P)^2^+0.65P] where P=(Fo^2^+2Fc^2^)/3'
_refine_ls_weighting_scheme calc
_refine_ls_wR_factor_gt 0.1295
_refine_ls_wR_factor_ref 0.1375
_reflns_number_gt 1622
_reflns_number_total 2018
_reflns_threshold_expression I>2\s(I)
_cod_data_source_file hk2082.cif
_cod_data_source_block I
_cod_original_sg_symbol_H-M 'P 21/n'
_cod_database_code 2209888
_cod_database_fobs_code 2209888

loop_
_symmetry_equiv_pos_as_xyz
'x, y, z'
'-x+1/2, y+1/2, -z+1/2'
'-x, -y, -z'
'x-1/2, -y-1/2, z-1/2'

loop_
_atom_site_type_symbol
_atom_site_label
_atom_site_fract_x
_atom_site_fract_y
_atom_site_fract_z
_atom_site_U_iso_or_equiv
_atom_site_adp_type
_atom_site_calc_flag
_atom_site_refinement_flags
_atom_site_occupancy
S S1 0.64790(10) 0.7137(2) 0.39086(9) 0.0381(3) Uani d . 1
S S2 0.66833(9) 0.3404(2) 0.35810(8) 0.0317(2) Uani d . 1
S S3 0.90117(9) 0.2125(2) 0.56458(9) 0.0350(2) Uani d . 1
S S4 0.69318(9) 0.4823(2) 0.64219(8) 0.0323(2) Uani d . 1
C C1 0.8373(4) 0.2947(7) 0.4111(3) 0.0335(8) Uani d . 1
H H1A 0.8603 0.1622 0.3636 0.040 Uiso calc R 1
H H1B 0.8774 0.4500 0.3962 0.040 Uiso calc R 1
C C2 0.8564(3) 0.4824(7) 0.6402(3) 0.0318(8) Uani d . 1
H H2A 0.8727 0.6370 0.6021 0.038 Uiso calc R 1
H H2B 0.9088 0.4851 0.7213 0.038 Uiso calc R 1
C C3 0.6301(4) 0.7360(7) 0.5409(4) 0.0341(8) Uani d . 1
H H3A 0.6688 0.8932 0.5757 0.041 Uiso calc R 1
H H3B 0.5415 0.7492 0.5345 0.041 Uiso calc R 1

loop_
_atom_site_aniso_label
_atom_site_aniso_U_11
_atom_site_aniso_U_22
_atom_site_aniso_U_33
_atom_site_aniso_U_12
_atom_site_aniso_U_13
_atom_site_aniso_U_23
S1 0.0499(6) 0.0299(5) 0.0349(5) 0.0059(4) 0.0122(4) 0.0066(4)
S2 0.0335(5) 0.0315(4) 0.0276(4) -0.0035(4) 0.0043(3) -0.0041(3)
S3 0.0314(5) 0.0320(5) 0.0387(5) 0.0045(4) 0.0047(4) 0.0004(4)
S4 0.0353(5) 0.0351(5) 0.0282(4) -0.0031(4) 0.0116(4) -0.0010(4)
C1 0.034(2) 0.037(2) 0.034(2) -0.001(2) 0.015(2) -0.003(2)
C2 0.027(2) 0.033(2) 0.032(2) -0.0060(10) 0.0040(10) -0.005(2)
C3 0.035(2) 0.028(2) 0.041(2) 0.0000(10) 0.014(2) -0.005(2)

loop_
_atom_type_symbol
_atom_type_description
_atom_type_scat_dispersion_real
_atom_type_scat_dispersion_imag
_atom_type_scat_source
C C 0.0033 0.0016 'International Tables Vol C Tables 4.2.6.8 and 6.1.1.4'
H H 0.0000 0.0000 'International Tables Vol C Tables 4.2.6.8 and 6.1.1.4'
S S 0.1246 0.1234 'International Tables Vol C Tables 4.2.6.8 and 6.1.1.4'

loop_
_geom_angle_atom_site_label_1
_geom_angle_atom_site_label_2
_geom_angle_atom_site_label_3
_geom_angle
C1 S3 C2 102.5(2)
C1 S2 S1 102.80(10)
C3 S4 C2 101.6(2)
C3 S1 S2 107.00(10)
S3 C1 S2 117.3(2)
S3 C1 H1A 108.0
S2 C1 H1A 108.0
S3 C1 H1B 108.0
S2 C1 H1B 108.0
H1A C1 H1B 107.2
S4 C3 S1 117.6(2)
S4 C3 H3A 107.9
S1 C3 H3A 107.9
S4 C3 H3B 107.9
S1 C3 H3B 107.9
H3A C3 H3B 107.2
S3 C2 S4 114.5(2)
S3 C2 H2A 108.6
S4 C2 H2A 108.6
S3 C2 H2B 108.6
S4 C2 H2B 108.6
H2A C2 H2B 107.6

loop_
_geom_bond_atom_site_label_1
_geom_bond_atom_site_label_2
_geom_bond_distance
S3 C1 1.798(4)
S3 C2 1.816(4)
S2 C1 1.827(4)
S2 S1 2.0280(10)
S4 C3 1.798(4)
S4 C2 1.823(4)
S1 C3 1.829(4)
C1 H1A 0.9700
C1 H1B 0.9700
C3 H3A 0.9700
C3 H3B 0.9700
C2 H2A 0.9700
C2 H2B 0.9700

loop_
_geom_torsion_atom_site_label_1
_geom_torsion_atom_site_label_2
_geom_torsion_atom_site_label_3
_geom_torsion_atom_site_label_4
_geom_torsion
C1 S2 S1 C3 -89.4(2)
C2 S3 C1 S2 -60.2(3)
S1 S2 C1 S3 88.4(2)
C2 S4 C3 S1 56.6(3)
S2 S1 C3 S4 24.1(3)
C1 S3 C2 S4 77.2(2)
C3 S4 C2 S3 -108.6(2)

loop_
_cod_related_entry_id
_cod_related_entry_database
_cod_related_entry_code
1 ChemSpider 453955
